data_7010142
loop_
_publ_author_name
'Nielson, Alastair J.'
'Glenny, Mark W.'
'Rickard, Clifton E. F.'
'Waters, Joyce M.'

_publ_section_title
;
 Regiospecific influences of phenyl ring substituents in monoimido
 complexes of tantalum and tungsten and bis imido complexes of
 molybdenum
;
_journal_issue 24
_journal_name_full 'Journal of the Chemical Society, Dalton Transactions'
_journal_page_first 4569
_journal_paper_doi 10.1039/b006420n
_journal_year 2000
_chemical_formula_sum 'C21 H36 Cl2 N P3 W'
_chemical_formula_weight 650.17
_chemical_name_common '[W Cl2 (N C6 H4 Ph-2) (P Me3)3]'
_chemical_name_systematic
;
[W Cl2 (N C6 H4 Ph-2) (P Me3)3]
;
_space_group_IT_number 19
_symmetry_cell_setting orthorhombic
_symmetry_space_group_name_Hall 'P 2ac 2ab'
_symmetry_space_group_name_H-M 'P 21 21 21'
_atom_sites_solution_hydrogens geom
_atom_sites_solution_primary direct
_atom_sites_solution_secondary difmap
_audit_creation_method SHELXL-97
_cell_angle_alpha 90.00
_cell_angle_beta 90.00
_cell_angle_gamma 90.00
_cell_formula_units_Z 4
_cell_length_a 9.10570(10)
_cell_length_b 15.04740(10)
_cell_length_c 19.80710(10)
_cell_measurement_temperature 203(2)
_cell_measurement_theta_max 26
_cell_measurement_theta_min 2
_cell_volume 2713.91(4)
_computing_cell_refinement 'Siemens SMART'
_computing_data_collection 'Siemens SMART (Siemens, 1995)'
_computing_data_reduction 'Siemens SMART (Siemens, 1995)'
_computing_molecular_graphics ORTEP3
_computing_structure_refinement 'SHELXL-97 (Sheldrick, 1997)'
_computing_structure_solution 'SHELXS-97 (Sheldrick, 1990)'
_diffrn_ambient_temperature 203(2)
_diffrn_measured_fraction_theta_full 0.988
_diffrn_measured_fraction_theta_max 0.988
_diffrn_measurement_device_type 'Siemen's SMART diffractometer'
_diffrn_measurement_method 'area detector\w scans'
_diffrn_radiation_monochromator graphite
_diffrn_radiation_source 'fine-focus sealed tube'
_diffrn_radiation_type MoK\a
_diffrn_radiation_wavelength 0.71073
_diffrn_reflns_av_R_equivalents 0.0000
_diffrn_reflns_av_sigmaI/netI 0.0452
_diffrn_reflns_limit_h_max 11
_diffrn_reflns_limit_h_min -11
_diffrn_reflns_limit_k_max 19
_diffrn_reflns_limit_k_min 0
_diffrn_reflns_limit_l_max 25
_diffrn_reflns_limit_l_min 0
_diffrn_reflns_number 6009
_diffrn_reflns_theta_full 27.47
_diffrn_reflns_theta_max 27.47
_diffrn_reflns_theta_min 1.70
_exptl_absorpt_coefficient_mu 4.638
_exptl_absorpt_correction_T_max 0.7079
_exptl_absorpt_correction_T_min 0.2584
_exptl_absorpt_correction_type multi-scan
_exptl_absorpt_process_details 'Blessing, 1995'
_exptl_crystal_colour purple
_exptl_crystal_density_diffrn 1.591
_exptl_crystal_density_meas ?
_exptl_crystal_density_method .
_exptl_crystal_description tablet
_exptl_crystal_F_000 1288
_exptl_crystal_size_max 0.40
_exptl_crystal_size_mid 0.36
_exptl_crystal_size_min 0.08
_refine_diff_density_max 0.701
_refine_diff_density_min -1.543
_refine_diff_density_rms 0.096
_refine_ls_abs_structure_details 'Flack H D (1983), Acta Cryst. A39, 876-881'
_refine_ls_abs_structure_Flack -0.002(4)
_refine_ls_extinction_method none
_refine_ls_goodness_of_fit_ref 0.979
_refine_ls_hydrogen_treatment mixed
_refine_ls_matrix_type full
_refine_ls_number_parameters 262
_refine_ls_number_reflns 6009
_refine_ls_number_restraints 0
_refine_ls_restrained_S_all 0.979
_refine_ls_R_factor_all 0.0216
_refine_ls_R_factor_gt 0.0206
_refine_ls_shift/su_max 0.114
_refine_ls_shift/su_mean 0.004
_refine_ls_structure_factor_coef Fsqd
_refine_ls_weighting_details 'w=1/[\s^2^(Fo^2^)+(0.0000P)^2^+0.0000P] where P=(Fo^2^+2Fc^2^)/3'
_refine_ls_weighting_scheme calc
_refine_ls_wR_factor_gt 0.0465
_refine_ls_wR_factor_ref 0.0468
_reflns_number_gt 5817
_reflns_number_total 6009
_reflns_threshold_expression >2sigma(I)
_cod_data_source_file b006420n.txt
_cod_data_source_block mg2
_cod_depositor_comments
;
The following automatic conversions were performed:
'_symmetry_cell_setting' value 'Orthorhombic' changed to 'orthorhombic'
according to '/home/saulius/struct/CIF-dictionaries/cif_core.dic'
dictionary named 'cif_core.dic' version 2.4.1 from 2010-06-29.

Automatic conversion script
Id: cif_fix_enum 1527 2010-12-29 10:47:43Z saulius 

The following automatic conversions were performed:

'_refine_ls_weighting_scheme' value 'calc
w=1/[\s^2^(Fo^2^)+(0.0000P)^2^+0.0000P] where P=(Fo^2^+2Fc^2^)/3' was
changed to 'calc'. New tag '_refine_ls_weighting_details' was
created. The value of the new tag was set to
'w=1/[\s^2^(Fo^2^)+(0.0000P)^2^+0.0000P] where P=(Fo^2^+2Fc^2^)/3'.

Automatic conversion script
Id: cif_fix_values 3143 2015-03-26 13:38:13Z robertas 
;
_cod_original_sg_symbol_H-M P2(1)2(1)2(1)
_cod_database_code 7010142

loop_
_symmetry_equiv_pos_as_xyz
'x, y, z'
'-x+1/2, -y, z+1/2'
'-x, y+1/2, -z+1/2'
'x+1/2, -y+1/2, -z'

loop_
_atom_site_label
_atom_site_type_symbol
_atom_site_fract_x
_atom_site_fract_y
_atom_site_fract_z
_atom_site_U_iso_or_equiv
_atom_site_adp_type
_atom_site_occupancy
_atom_site_calc_flag
_atom_site_refinement_flags
_atom_site_disorder_assembly
_atom_site_disorder_group
W W 0.346283(13) 1.035522(7) 0.708089(6) 0.02101(4) Uani 1 d . . .
Cl1 Cl 0.16130(10) 0.98678(5) 0.79361(5) 0.03542(18) Uani 1 d . . .
Cl2 Cl 0.42600(9) 0.87715(5) 0.71094(5) 0.03548(19) Uani 1 d . . .
P2 P 0.52673(10) 1.04627(5) 0.80385(5) 0.02802(18) Uani 1 d . . .
P1 P 0.17525(10) 0.98722(6) 0.61636(5) 0.0312(2) Uani 1 d . . .
P3 P 0.21199(10) 1.17522(5) 0.72616(5) 0.02677(19) Uani 1 d . . .
N N 0.4757(3) 1.08483(17) 0.65341(14) 0.0243(6) Uani 1 d . . .
C1 C 0.5814(3) 1.1333(2) 0.61814(18) 0.0252(7) Uani 1 d . . .
C2 C 0.6306(4) 1.2146(2) 0.6456(2) 0.0313(8) Uani 1 d . . .
H2 H 0.5935 1.2341 0.6873 0.038 Uiso 1 calc R . .
C3 C 0.7328(4) 1.2661(2) 0.6115(2) 0.0384(9) Uani 1 d . . .
H3 H 0.7653 1.3199 0.6304 0.046 Uiso 1 calc R . .
C4 C 0.7871(4) 1.2384(2) 0.5498(2) 0.0435(10) Uani 1 d . . .
H4 H 0.8555 1.2736 0.5264 0.052 Uiso 1 calc R . .
C5 C 0.7398(4) 1.1581(2) 0.5226(2) 0.0394(9) Uani 1 d . . .
H5 H 0.7759 1.1402 0.4803 0.047 Uiso 1 calc R . .
C6 C 0.6403(4) 1.1036(2) 0.55637(17) 0.0275(7) Uani 1 d . . .
C7 C 0.6066(3) 1.0144(2) 0.52698(19) 0.0273(7) Uani 1 d . . .
C8 C 0.5614(4) 1.0061(2) 0.4598(2) 0.0368(9) Uani 1 d . . .
H8 H 0.5441 1.0574 0.4339 0.044 Uiso 1 calc R . .
C9 C 0.5420(5) 0.9229(3) 0.4312(2) 0.0429(10) Uani 1 d . . .
H9 H 0.5091 0.9178 0.3864 0.052 Uiso 1 calc R . .
C10 C 0.5712(4) 0.8474(3) 0.4687(2) 0.0417(9) Uani 1 d . . .
H10 H 0.5609 0.7909 0.4489 0.050 Uiso 1 calc R . .
C11 C 0.6150(4) 0.8548(2) 0.5348(2) 0.0383(9) Uani 1 d . . .
H11 H 0.6347 0.8032 0.5600 0.046 Uiso 1 calc R . .
C12 C 0.6306(4) 0.9374(2) 0.56464(19) 0.0308(8) Uani 1 d . . .
H12 H 0.6574 0.9417 0.6104 0.037 Uiso 1 calc R . .
C16 C 0.5757(6) 1.1476(3) 0.8493(3) 0.0586(14) Uani 1 d . . .
H16A H 0.6581 1.1357 0.8789 0.088 Uiso 1 calc R . .
H16B H 0.4924 1.1675 0.8758 0.088 Uiso 1 calc R . .
H16C H 0.6025 1.1935 0.8172 0.088 Uiso 1 calc R . .
C17 C 0.4954(4) 0.9710(3) 0.8735(2) 0.0449(9) Uani 1 d . . .
H17A H 0.5763 0.9751 0.9052 0.067 Uiso 1 calc R . .
H17B H 0.4884 0.9106 0.8565 0.067 Uiso 1 calc R . .
H17C H 0.4046 0.9867 0.8961 0.067 Uiso 1 calc R . .
C18 C 0.7054(4) 1.0116(3) 0.7724(2) 0.0433(10) Uani 1 d . . .
H18A H 0.7756 1.0114 0.8093 0.065 Uiso 1 calc R . .
H18B H 0.7379 1.0526 0.7377 0.065 Uiso 1 calc R . .
H18C H 0.6979 0.9523 0.7536 0.065 Uiso 1 calc R . .
C13 C 0.2377(5) 0.8969(3) 0.5629(3) 0.0619(14) Uani 1 d . . .
H13A H 0.1638 0.8843 0.5289 0.093 Uiso 1 calc R . .
H13B H 0.2540 0.8443 0.5902 0.093 Uiso 1 calc R . .
H13C H 0.3287 0.9137 0.5409 0.093 Uiso 1 calc R . .
C14 C -0.0122(8) 0.9634(6) 0.6370(4) 0.0388(17) Uiso 0.50 d P A 1
H14A H -0.0567 0.9296 0.6007 0.058 Uiso 0.50 calc PR A 1
H14B H -0.0654 1.0186 0.6432 0.058 Uiso 0.50 calc PR A 1
H14C H -0.0159 0.9290 0.6784 0.058 Uiso 0.50 calc PR A 1
C15 C 0.1632(11) 1.0701(6) 0.5488(5) 0.045(2) Uiso 0.50 d P A 1
H15A H 0.1121 1.0447 0.5104 0.067 Uiso 0.50 calc PR A 1
H15B H 0.2613 1.0878 0.5353 0.067 Uiso 0.50 calc PR A 1
H15C H 0.1097 1.1216 0.5650 0.067 Uiso 0.50 calc PR A 1
C19 C 0.2509(5) 1.2627(2) 0.6654(3) 0.0504(12) Uani 1 d . . .
H19A H 0.1811 1.3108 0.6712 0.076 Uiso 1 calc R . .
H19B H 0.2428 1.2391 0.6200 0.076 Uiso 1 calc R . .
H19C H 0.3497 1.2849 0.6726 0.076 Uiso 1 calc R . .
C20 C 0.2356(4) 1.2339(3) 0.8063(2) 0.0456(11) Uani 1 d . . .
H20A H 0.1663 1.2828 0.8088 0.068 Uiso 1 calc R . .
H20B H 0.3349 1.2569 0.8092 0.068 Uiso 1 calc R . .
H20C H 0.2180 1.1932 0.8434 0.068 Uiso 1 calc R . .
C21 C 0.0110(4) 1.1724(3) 0.7234(2) 0.0398(9) Uani 1 d . . .
H21A H -0.0273 1.2316 0.7317 0.060 Uiso 1 calc R . .
H21B H -0.0252 1.1321 0.7578 0.060 Uiso 1 calc R . .
H21C H -0.0209 1.1520 0.6793 0.060 Uiso 1 calc R . .
C22 C 0.0112(10) 0.9255(6) 0.6472(5) 0.046(2) Uiso 0.50 d P A 2
H22A H -0.0377 0.8973 0.6094 0.068 Uiso 0.50 calc PR A 2
H22B H -0.0559 0.9666 0.6689 0.068 Uiso 0.50 calc PR A 2
H22C H 0.0417 0.8806 0.6794 0.068 Uiso 0.50 calc PR A 2
C23 C 0.0972(13) 1.0664(7) 0.5578(6) 0.061(3) Uiso 0.50 d P A 2
H23A H 0.0328 1.0357 0.5266 0.092 Uiso 0.50 calc PR A 2
H23B H 0.1755 1.0953 0.5329 0.092 Uiso 0.50 calc PR A 2
H23C H 0.0415 1.1106 0.5826 0.092 Uiso 0.50 calc PR A 2

loop_
_atom_site_aniso_label
_atom_site_aniso_U_11
_atom_site_aniso_U_22
_atom_site_aniso_U_33
_atom_site_aniso_U_23
_atom_site_aniso_U_13
_atom_site_aniso_U_12
W 0.02412(6) 0.01830(5) 0.02060(6) 0.00021(5) 0.00203(5) -0.00059(5)
Cl1 0.0364(4) 0.0349(4) 0.0350(5) 0.0065(4) 0.0119(5) -0.0003(3)
Cl2 0.0469(5) 0.0201(3) 0.0394(5) 0.0002(4) 0.0054(5) 0.0038(3)
P2 0.0327(4) 0.0234(4) 0.0279(5) 0.0020(4) -0.0043(3) 0.0013(3)
P1 0.0292(5) 0.0351(5) 0.0294(5) -0.0049(4) -0.0014(4) -0.0047(3)
P3 0.0263(4) 0.0232(4) 0.0308(5) 0.0003(3) 0.0017(3) 0.0023(3)
N 0.0257(14) 0.0269(13) 0.0202(14) -0.0014(11) 0.0018(11) -0.0009(11)
C1 0.0234(15) 0.0239(14) 0.0282(18) 0.0044(14) -0.0013(13) 0.0010(12)
C2 0.0313(19) 0.0263(15) 0.036(2) 0.0002(15) 0.0009(15) -0.0003(13)
C3 0.035(2) 0.0246(16) 0.056(3) 0.0036(18) -0.0059(18) -0.0026(14)
C4 0.037(2) 0.0312(18) 0.062(3) 0.0127(19) 0.013(2) -0.0057(16)
C5 0.041(2) 0.0388(19) 0.039(2) 0.0076(18) 0.0134(17) 0.0019(17)
C6 0.0287(17) 0.0263(14) 0.0277(17) 0.0040(14) 0.0015(15) 0.0019(15)
C7 0.0262(16) 0.0288(17) 0.0270(18) 0.0013(14) 0.0043(13) 0.0033(12)
C8 0.043(2) 0.0365(18) 0.031(2) 0.0073(17) 0.0002(17) 0.0081(16)
C9 0.046(2) 0.055(2) 0.028(2) -0.0093(19) -0.0039(17) 0.0059(19)
C10 0.049(2) 0.0359(19) 0.040(2) -0.0094(18) 0.0003(18) 0.0045(17)
C11 0.046(2) 0.0318(17) 0.037(2) 0.0046(17) -0.0010(17) 0.0052(15)
C12 0.033(2) 0.0321(16) 0.0272(18) 0.0002(14) -0.0005(14) 0.0034(14)
C16 0.076(3) 0.036(2) 0.064(3) -0.015(2) -0.042(3) 0.010(2)
C17 0.050(2) 0.051(2) 0.034(2) 0.014(2) -0.0010(17) 0.004(2)
C18 0.0296(18) 0.053(2) 0.047(2) 0.0064(19) -0.0026(16) -0.0014(16)
C13 0.050(3) 0.068(3) 0.068(3) -0.043(3) -0.013(2) -0.001(2)
C19 0.058(3) 0.0296(18) 0.063(3) 0.019(2) 0.012(2) 0.0093(18)
C20 0.041(2) 0.042(2) 0.054(3) -0.022(2) -0.0014(19) 0.0099(17)
C21 0.0289(18) 0.0398(19) 0.051(3) -0.0035(19) -0.0041(16) 0.0074(15)

loop_
_atom_type_symbol
_atom_type_description
_atom_type_scat_dispersion_real
_atom_type_scat_dispersion_imag
_atom_type_scat_source
C C 0.0033 0.0016 'International Tables Vol C Tables 4.2.6.8 and 6.1.1.4'
H H 0.0000 0.0000 'International Tables Vol C Tables 4.2.6.8 and 6.1.1.4'
N N 0.0061 0.0033 'International Tables Vol C Tables 4.2.6.8 and 6.1.1.4'
P P 0.1023 0.0942 'International Tables Vol C Tables 4.2.6.8 and 6.1.1.4'
Cl Cl 0.1484 0.1585 'International Tables Vol C Tables 4.2.6.8 and 6.1.1.4'
W W -0.8490 6.8722 'International Tables Vol C Tables 4.2.6.8 and 6.1.1.4'

loop_
_geom_angle_atom_site_label_1
_geom_angle_atom_site_label_2
_geom_angle_atom_site_label_3
_geom_angle
_geom_angle_site_symmetry_1
_geom_angle_site_symmetry_3
_geom_angle_publ_flag
N W P3 93.57(9) . . ?
N W Cl2 102.79(9) . . ?
P3 W Cl2 163.63(3) . . ?
N W Cl1 171.84(9) . . ?
P3 W Cl1 79.45(3) . . ?
Cl2 W Cl1 84.28(3) . . ?
N W P1 95.29(9) . . ?
P3 W P1 92.55(3) . . ?
Cl2 W P1 85.41(3) . . ?
Cl1 W P1 89.28(3) . . ?
N W P2 89.97(9) . . ?
P3 W P2 99.22(3) . . ?
Cl2 W P2 81.61(3) . . ?
Cl1 W P2 87.02(3) . . ?
P1 W P2 166.79(3) . . ?
C17 P2 C18 102.85(19) . . ?
C17 P2 C16 100.7(2) . . ?
C18 P2 C16 101.0(2) . . ?
C17 P2 W 115.59(14) . . ?
C18 P2 W 107.93(14) . . ?
C16 P2 W 125.79(14) . . ?
C14 P1 C23 84.5(5) . . ?
C14 P1 C13 106.4(3) . . ?
C23 P1 C13 104.0(5) . . ?
C14 P1 C15 104.2(4) . . ?
C23 P1 C15 19.9(4) . . ?
C13 P1 C15 95.9(3) . . ?
C14 P1 C22 20.1(3) . . ?
C23 P1 C22 102.9(5) . . ?
C13 P1 C22 94.0(3) . . ?
C15 P1 C22 122.1(4) . . ?
C14 P1 W 119.0(3) . . ?
C23 P1 W 121.3(4) . . ?
C13 P1 W 116.53(15) . . ?
C15 P1 W 111.7(3) . . ?
C22 P1 W 114.0(3) . . ?
C19 P3 C20 101.7(2) . . ?
C19 P3 C21 101.1(2) . . ?
C20 P3 C21 98.86(19) . . ?
C19 P3 W 115.19(14) . . ?
C20 P3 W 118.74(13) . . ?
C21 P3 W 118.23(13) . . ?
C1 N W 171.2(2) . . ?
N C1 C6 122.2(3) . . ?
N C1 C2 118.6(3) . . ?
C6 C1 C2 119.2(3) . . ?
C3 C2 C1 120.7(4) . . ?
C4 C3 C2 120.1(3) . . ?
C3 C4 C5 119.5(4) . . ?
C4 C5 C6 121.8(4) . . ?
C5 C6 C1 118.6(3) . . ?
C5 C6 C7 118.4(3) . . ?
C1 C6 C7 123.0(3) . . ?
C12 C7 C8 118.8(3) . . ?
C12 C7 C6 120.4(3) . . ?
C8 C7 C6 120.7(3) . . ?
C9 C8 C7 120.5(3) . . ?
C10 C9 C8 119.9(4) . . ?
C11 C10 C9 120.0(4) . . ?
C10 C11 C12 120.7(4) . . ?
C11 C12 C7 120.1(3) . . ?

loop_
_geom_bond_atom_site_label_1
_geom_bond_atom_site_label_2
_geom_bond_distance
_geom_bond_site_symmetry_2
_geom_bond_publ_flag
W N 1.764(3) . ?
W P3 2.4581(8) . ?
W Cl2 2.4918(7) . ?
W Cl1 2.4989(8) . ?
W P1 2.5010(10) . ?
W P2 2.5148(9) . ?
P2 C17 1.808(4) . ?
P2 C18 1.818(4) . ?
P2 C16 1.826(4) . ?
P1 C14 1.791(8) . ?
P1 C23 1.808(11) . ?
P1 C13 1.815(4) . ?
P1 C15 1.832(9) . ?
P1 C22 1.862(9) . ?
P3 C19 1.818(4) . ?
P3 C20 1.829(4) . ?
P3 C21 1.831(4) . ?
N C1 1.394(4) . ?
C1 C6 1.408(5) . ?
C1 C2 1.412(5) . ?
C2 C3 1.386(5) . ?
C3 C4 1.383(6) . ?
C4 C5 1.391(5) . ?
C5 C6 1.393(5) . ?
C6 C7 1.495(5) . ?
C7 C12 1.395(5) . ?
C7 C8 1.398(5) . ?
C8 C9 1.386(5) . ?
C9 C10 1.384(6) . ?
C10 C11 1.373(6) . ?
C11 C12 1.384(5) . ?
